data_1522612
loop_
_publ_author_name
'Nowotny, H.'
'Oesterreicher, H.'

_publ_section_title
;
 Die Kristallstrukturen von beta-Ta Ni3, Ta (Cu, Al)2, Nb (Cu, Al)2 und
 Ta6 (Cu, Al)7
;
_journal_name_full 'Monatshefte fuer Chemie (-108,1977)'
_journal_page_first 982
_journal_page_last 989
_journal_volume 95
_journal_year 1964
_chemical_formula_sum 'Ni3 Ta'
_space_group_IT_number 139
_symmetry_space_group_name_Hall '-I 4 2'
_symmetry_space_group_name_H-M 'I 4/m m m'
_cell_angle_alpha 90
_cell_angle_beta 90
_cell_angle_gamma 90
_cell_formula_units_Z 2
_cell_length_a 3.627
_cell_length_b 3.627
_cell_length_c 7.455
_cell_volume 98.071
_citation_journal_id_ASTM MOCHAP
_cod_data_source_file Nowotny_MOCHAP_1964_1520.cif
_cod_data_source_block Ni3Ta1
_cod_original_cell_volume 98.07149
_cod_original_formula_sum 'Ni3 Ta1'
_cod_database_code 1522612

loop_
_symmetry_equiv_pos_as_xyz
x,y,z
-y,x,z
-x,-y,z
y,-x,z
x,-y,-z
y,x,-z
-x,y,-z
-y,-x,-z
-x,-y,-z
y,-x,-z
x,y,-z
-y,x,-z
-x,y,z
-y,-x,z
x,-y,z
y,x,z
x+1/2,y+1/2,z+1/2
-y+1/2,x+1/2,z+1/2
-x+1/2,-y+1/2,z+1/2
y+1/2,-x+1/2,z+1/2
x+1/2,-y+1/2,-z+1/2
y+1/2,x+1/2,-z+1/2
-x+1/2,y+1/2,-z+1/2
-y+1/2,-x+1/2,-z+1/2
-x+1/2,-y+1/2,-z+1/2
y+1/2,-x+1/2,-z+1/2
x+1/2,y+1/2,-z+1/2
-y+1/2,x+1/2,-z+1/2
-x+1/2,y+1/2,z+1/2
-y+1/2,-x+1/2,z+1/2
x+1/2,-y+1/2,z+1/2
y+1/2,x+1/2,z+1/2

loop_
_atom_site_label
_atom_site_type_symbol
_atom_site_fract_x
_atom_site_fract_y
_atom_site_fract_z
_atom_site_occupancy
_atom_site_U_iso_or_equiv
Ni2 Ni 0 0.5 0.25 1 0.0
Ta1 Ta 0 0 0 1 0.0
Ni1 Ni 0 0 0.5 1 0.0
